data_7049204
loop_
_publ_author_name
'\<Skoch, Karel'
'Pauly, Christophe'
'Daniliuc, Constantin G.'
'Bergander, Klaus'
'Kehr, Gerald'
'Erker, Gerhard'

_publ_section_title
;
 Consecutive intermolecular 1,1-carboboration reactions of
 Me<sub>3</sub>Si-substituted alkynes with the
 halogeno-B(C<sub>6</sub>F<sub>5</sub>)<sub>2</sub> reagents.
;
_journal_issue 15
_journal_name_full 'Dalton transactions (Cambridge, England : 2003)'
_journal_page_first 4837
_journal_page_last 4845
_journal_paper_doi 10.1039/c9dt00413k
_journal_volume 48
_journal_year 2019
_chemical_formula_sum 'C39 H33 B Cl F10 N Si2'
_chemical_formula_weight 808.10
_space_group_crystal_system monoclinic
_space_group_IT_number 14
_space_group_name_Hall '-P 2yn'
_space_group_name_H-M_alt 'P 1 21/n 1'
_symmetry_space_group_name_Hall '-P 2yn'
_symmetry_space_group_name_H-M 'P 1 21/n 1'
_atom_sites_solution_hydrogens geom
_audit_creation_method 'APEX3 v2016.1-0'
_audit_update_record
;
2019-01-22 deposited with the CCDC.    2019-02-28 downloaded from the CCDC.
;
_cell_angle_alpha 90
_cell_angle_beta 103.855(7)
_cell_angle_gamma 90
_cell_formula_units_Z 4
_cell_length_a 11.9125(2)
_cell_length_b 19.3305(3)
_cell_length_c 19.4412(4)
_cell_measurement_reflns_used 10056
_cell_measurement_temperature 173.(2)
_cell_measurement_theta_max 28.28
_cell_measurement_theta_min 4.08
_cell_volume 4346.56(19)
_computing_cell_refinement 'Collect (Nonius B.V., 1998)'
_computing_data_collection
;

Collect (Nonius B.V., 1998)
;
_computing_data_reduction 'Denzo-SMN (Otwinowski & Minor, 1997)'
_computing_molecular_graphics 'XP (Sheldrick, 2014)'
_computing_publication_material 'SHELXL-2014/7 (Sheldrick, 2014)'
_computing_structure_refinement 'SHELXL-2014/7 (Sheldrick, 2014)'
_computing_structure_solution 'SHELXL-2014/7 (Sheldrick, 2014)'
_diffrn_ambient_temperature 173.(2)
_diffrn_measured_fraction_theta_full 0.987
_diffrn_measured_fraction_theta_max 0.987
_diffrn_measurement_device_type 'rotating anode Nonius FR591'
_diffrn_measurement_method 'omega and phi scans'
_diffrn_radiation_monochromator 'Montel mirror'
_diffrn_radiation_type 'Mo K\a'
_diffrn_radiation_wavelength 0.71073
_diffrn_reflns_av_R_equivalents 0.0570
_diffrn_reflns_av_unetI/netI 0.0439
_diffrn_reflns_limit_h_max 14
_diffrn_reflns_limit_h_min -14
_diffrn_reflns_limit_k_max 22
_diffrn_reflns_limit_k_min -21
_diffrn_reflns_limit_l_max 23
_diffrn_reflns_limit_l_min -23
_diffrn_reflns_number 32622
_diffrn_reflns_theta_full 25.00
_diffrn_reflns_theta_max 25.00
_diffrn_reflns_theta_min 4.11
_diffrn_source 'Mo rotating anode'
_diffrn_source_type 'Mo rotating anode'
_exptl_absorpt_coefficient_mu 0.212
_exptl_absorpt_correction_T_max 0.99
_exptl_absorpt_correction_T_min 0.97
_exptl_absorpt_correction_type multi-scan
_exptl_absorpt_process_details 'Denzo (Otwinowski, Borek, Majewski & Minor, 2003)'
_exptl_crystal_colour colourless
_exptl_crystal_density_diffrn 1.235
_exptl_crystal_density_method 'not measured'
_exptl_crystal_description prism
_exptl_crystal_F_000 1656
_exptl_crystal_size_max 0.120
_exptl_crystal_size_mid 0.100
_exptl_crystal_size_min 0.060
_refine_diff_density_max 0.230
_refine_diff_density_min -0.245
_refine_ls_extinction_method none
_refine_ls_goodness_of_fit_ref 1.043
_refine_ls_hydrogen_treatment constr
_refine_ls_matrix_type full
_refine_ls_number_parameters 548
_refine_ls_number_reflns 7539
_refine_ls_number_restraints 163
_refine_ls_restrained_S_all 1.042
_refine_ls_R_factor_all 0.0706
_refine_ls_R_factor_gt 0.0525
_refine_ls_shift/su_max 0.001
_refine_ls_shift/su_mean 0.000
_refine_ls_structure_factor_coef Fsqd
_refine_ls_weighting_details 'w=1/[\s^2^(Fo^2^)+(0.0238P)^2^+4.8198P] where P=(Fo^2^+2Fc^2^)/3'
_refine_ls_weighting_scheme calc
_refine_ls_wR_factor_gt 0.1055
_refine_ls_wR_factor_ref 0.1155
_reflns_number_gt 5831
_reflns_number_total 7539
_reflns_threshold_expression 'I > 2\s(I)'
_cod_data_source_file c9dt00413k2.cif
_cod_data_source_block erk9186
_cod_depositor_comments 'Adding full bibliography for 7049191--7049204.cif.'
_cod_original_cell_volume 4346.56(18)
_cod_database_code 7049204

loop_
_space_group_symop_operation_xyz
'x, y, z'
'-x+1/2, y+1/2, -z+1/2'
'-x, -y, -z'
'x-1/2, -y-1/2, z-1/2'

loop_
_atom_site_type_symbol
_atom_site_label
_atom_site_fract_x
_atom_site_fract_y
_atom_site_fract_z
_atom_site_U_iso_or_equiv
_atom_site_adp_type
_atom_site_calc_flag
_atom_site_refinement_flags_adp
_atom_site_refinement_flags_occupancy
_atom_site_refinement_flags_posn
_atom_site_occupancy
_atom_site_disorder_assembly
_atom_site_disorder_group
B B1 0.6602(2) 0.89256(16) 0.04799(16) 0.0322(7) Uani d . . . 1.0 . .
Cl Cl1 0.50720(6) 0.91557(4) 0.05317(4) 0.04262(18) Uani d . . . 1.0 . .
C C1 0.6522(2) 0.77099(13) 0.11000(13) 0.0300(6) Uani d . . . 1.0 . .
C C2 0.67959(19) 0.80949(13) 0.05743(13) 0.0280(5) Uani d . . . 1.0 . .
C C3 0.7326(2) 0.77333(13) 0.00388(13) 0.0299(6) Uani d . . . 1.0 . .
C C4 0.6803(2) 0.72612(14) -0.04520(13) 0.0353(6) Uani d . . D 1.0 . .
C C11 0.7463(10) 0.6786(6) -0.0810(5) 0.037(2) Uani d U P D 0.62(2) A 1
C C12 0.8052(9) 0.6267(4) -0.0379(5) 0.041(2) Uani d U P D 0.62(2) A 1
H H12 0.8027 0.6251 0.0106 0.049 Uiso calc U P R 0.62(2) A 1
C C13 0.8675(10) 0.5771(4) -0.0643(4) 0.054(2) Uani d U P D 0.62(2) A 1
H H13 0.9072 0.5413 -0.0347 0.064 Uiso calc U P R 0.62(2) A 1
C C14 0.8706(11) 0.5808(4) -0.1351(4) 0.062(2) Uani d U P D 0.62(2) A 1
H H14 0.9137 0.5477 -0.1541 0.074 Uiso calc U P R 0.62(2) A 1
C C15 0.8118(12) 0.6321(4) -0.1780(5) 0.056(2) Uani d U P D 0.62(2) A 1
H H15 0.8146 0.6339 -0.2263 0.067 Uiso calc U P R 0.62(2) A 1
C C16 0.7490(11) 0.6806(5) -0.1518(4) 0.040(2) Uani d U P D 0.62(2) A 1
H H16 0.7077 0.7154 -0.1821 0.048 Uiso calc U P R 0.62(2) A 1
C C11A 0.7720(16) 0.6824(9) -0.0715(8) 0.033(4) Uani d U P D 0.38(2) A 2
C C12A 0.8388(15) 0.6339(7) -0.0272(8) 0.042(4) Uani d U P D 0.38(2) A 2
H H12A 0.8345 0.6321 0.021 0.051 Uiso calc U P R 0.38(2) A 2
C C13A 0.9114(18) 0.5883(9) -0.0499(9) 0.071(4) Uani d U P D 0.38(2) A 2
H H13A 0.9575 0.5573 -0.0169 0.085 Uiso calc U P R 0.38(2) A 2
C C14A 0.9181(19) 0.5868(8) -0.1191(9) 0.072(4) Uani d U P D 0.38(2) A 2
H H14A 0.9662 0.5539 -0.1344 0.086 Uiso calc U P R 0.38(2) A 2
C C15A 0.8551(15) 0.6328(8) -0.1656(8) 0.055(4) Uani d U P D 0.38(2) A 2
H H15A 0.8592 0.6332 -0.2138 0.066 Uiso calc U P R 0.38(2) A 2
C C16A 0.7849(14) 0.6792(9) -0.1411(8) 0.041(4) Uani d U P D 0.38(2) A 2
H H16A 0.7421 0.7113 -0.1742 0.049 Uiso calc U P R 0.38(2) A 2
C C21 0.6732(2) 0.69390(13) 0.11588(13) 0.0311(6) Uani d . . . 1.0 . .
C C22 0.5854(3) 0.64683(15) 0.08971(15) 0.0453(7) Uani d . . . 1.0 . .
H H22 0.5116 0.6635 0.0652 0.054 Uiso calc U . R 1.0 . .
C C23 0.6027(3) 0.57633(17) 0.09843(18) 0.0607(9) Uani d . . . 1.0 . .
H H23 0.5413 0.5454 0.0792 0.073 Uiso calc U . R 1.0 . .
C C24 0.7074(3) 0.55066(17) 0.13449(18) 0.0594(9) Uani d . . . 1.0 . .
H H24 0.7195 0.5022 0.1398 0.071 Uiso calc U . R 1.0 . .
C C25 0.7944(3) 0.59613(17) 0.16275(17) 0.0534(8) Uani d . . . 1.0 . .
H H25 0.8671 0.579 0.1884 0.064 Uiso calc U . R 1.0 . .
C C26 0.7774(2) 0.66687(15) 0.15436(15) 0.0432(7) Uani d . . . 1.0 . .
H H26 0.8384 0.6975 0.1754 0.052 Uiso calc U . R 1.0 . .
Si Si1 0.52175(7) 0.70855(5) -0.08616(4) 0.0477(2) Uani d . . . 1.0 . .
C C31 0.4917(3) 0.7412(2) -0.18003(17) 0.0738(11) Uani d . . . 1.0 . .
H H31A 0.4081 0.7414 -0.2005 0.111 Uiso calc U . R 1.0 . .
H H31B 0.5295 0.711 -0.2081 0.111 Uiso calc U . R 1.0 . .
H H31C 0.5219 0.7884 -0.1804 0.111 Uiso calc U . R 1.0 . .
C C32 0.4980(3) 0.61275(18) -0.09340(19) 0.0678(10) Uani d . . . 1.0 . .
H H32A 0.5083 0.5929 -0.0459 0.102 Uiso calc U . R 1.0 . .
H H32B 0.5539 0.5919 -0.1169 0.102 Uiso calc U . R 1.0 . .
H H32C 0.4194 0.6033 -0.1211 0.102 Uiso calc U . R 1.0 . .
C C33 0.4127(3) 0.75000(18) -0.04490(17) 0.0559(9) Uani d . . . 1.0 . .
H H33A 0.3413 0.7582 -0.0813 0.084 Uiso calc U . R 1.0 . .
H H33B 0.443 0.7942 -0.0235 0.084 Uiso calc U . R 1.0 . .
H H33C 0.3965 0.7194 -0.0082 0.084 Uiso calc U . R 1.0 . .
C C41 0.8546(2) 0.79476(13) 0.00338(14) 0.0335(6) Uani d . . . 1.0 . .
F F42 0.79392(15) 0.82714(8) -0.11789(8) 0.0475(4) Uani d . . . 1.0 . .
C C42 0.8786(2) 0.82113(14) -0.05850(15) 0.0390(6) Uani d . . . 1.0 . .
F F43 1.00161(18) 0.86996(10) -0.12371(11) 0.0693(6) Uani d . . . 1.0 . .
C C43 0.9865(3) 0.84403(16) -0.06246(18) 0.0518(8) Uani d . . . 1.0 . .
F F44 1.18127(16) 0.86580(12) -0.00692(13) 0.0809(7) Uani d . . . 1.0 . .
C C44 1.0763(3) 0.84206(17) -0.0035(2) 0.0561(9) Uani d . . . 1.0 . .
F F45 1.14415(14) 0.81612(11) 0.11736(12) 0.0725(6) Uani d . . . 1.0 . .
C C45 1.0577(2) 0.81772(16) 0.05847(19) 0.0507(8) Uani d . . . 1.0 . .
F F46 0.93987(13) 0.76900(9) 0.12383(8) 0.0480(4) Uani d . . . 1.0 . .
C C46 0.9495(2) 0.79403(14) 0.06092(15) 0.0390(6) Uani d . . . 1.0 . .
Si Si2 0.57898(6) 0.79702(4) 0.18463(4) 0.03760(19) Uani d . . . 1.0 . .
C C51 0.6241(3) 0.73217(18) 0.25784(16) 0.0550(8) Uani d . . . 1.0 . .
H H51A 0.5893 0.7443 0.2971 0.083 Uiso calc U . R 1.0 . .
H H51B 0.7085 0.7324 0.2745 0.083 Uiso calc U . R 1.0 . .
H H51C 0.5981 0.686 0.2401 0.083 Uiso calc U . R 1.0 . .
C C52 0.4191(2) 0.78789(19) 0.15220(18) 0.0583(9) Uani d . . . 1.0 . .
H H52A 0.4011 0.7434 0.1278 0.087 Uiso calc U . R 1.0 . .
H H52B 0.3891 0.8256 0.1193 0.087 Uiso calc U . R 1.0 . .
H H52C 0.3831 0.7898 0.1925 0.087 Uiso calc U . R 1.0 . .
C C53 0.6161(3) 0.88154(17) 0.23133(17) 0.0548(8) Uani d . . . 1.0 . .
H H53A 0.5944 0.9195 0.1973 0.082 Uiso calc U . R 1.0 . .
H H53B 0.6995 0.8834 0.2525 0.082 Uiso calc U . R 1.0 . .
H H53C 0.574 0.886 0.2687 0.082 Uiso calc U . R 1.0 . .
C C61 0.6814(2) 0.92596(13) -0.02575(13) 0.0335(6) Uani d . . . 1.0 . .
F F62 0.50018(14) 0.88671(10) -0.09396(9) 0.0576(5) Uani d . . . 1.0 . .
C C62 0.5988(2) 0.92257(15) -0.08971(15) 0.0422(7) Uani d . . . 1.0 . .
F F63 0.52295(19) 0.94934(13) -0.21018(10) 0.0842(7) Uani d . . . 1.0 . .
C C63 0.6099(3) 0.95413(17) -0.15103(15) 0.0535(9) Uani d . . . 1.0 . .
F F64 0.7193(2) 1.02085(12) -0.21212(10) 0.0897(7) Uani d . . . 1.0 . .
C C64 0.7076(3) 0.99039(17) -0.15219(16) 0.0577(9) Uani d . . . 1.0 . .
F F65 0.89295(19) 1.02698(10) -0.09282(10) 0.0704(6) Uani d . . . 1.0 . .
C C65 0.7939(3) 0.99404(16) -0.09206(16) 0.0487(8) Uani d . . . 1.0 . .
F F66 0.87178(13) 0.96738(9) 0.02489(8) 0.0463(4) Uani d . . . 1.0 . .
C C66 0.7794(2) 0.96227(14) -0.03136(14) 0.0380(6) Uani d . . . 1.0 . .
N N1 0.73948(19) 0.93769(11) 0.11142(11) 0.0344(5) Uani d . . . 1.0 . .
C C71 0.8314(2) 0.91046(15) 0.15730(13) 0.0384(6) Uani d . . . 1.0 . .
H H71 0.8458 0.8622 0.1556 0.046 Uiso calc U . R 1.0 . .
C C72 0.9049(3) 0.95046(17) 0.20660(15) 0.0517(8) Uani d . . . 1.0 . .
H H72 0.9702 0.9302 0.238 0.062 Uiso calc U . R 1.0 . .
C C73 0.8833(3) 1.02048(18) 0.21020(17) 0.0592(9) Uani d . . . 1.0 . .
H H73 0.9331 1.049 0.2441 0.071 Uiso calc U . R 1.0 . .
C C74 0.7886(3) 1.04800(16) 0.16379(17) 0.0537(8) Uani d . . . 1.0 . .
H H74 0.7717 1.0959 0.1655 0.064 Uiso calc U . R 1.0 . .
C C75 0.7185(3) 1.00594(14) 0.11483(15) 0.0411(7) Uani d . . . 1.0 . .
H H75 0.6536 1.0255 0.0825 0.049 Uiso calc U . R 1.0 . .

loop_
_atom_site_aniso_label
_atom_site_aniso_U_11
_atom_site_aniso_U_22
_atom_site_aniso_U_33
_atom_site_aniso_U_12
_atom_site_aniso_U_13
_atom_site_aniso_U_23
B1 0.0345(15) 0.0272(16) 0.0332(16) 0.0009(12) 0.0047(12) -0.0010(13)
Cl1 0.0422(4) 0.0327(4) 0.0535(4) 0.0073(3) 0.0127(3) 0.0042(3)
C1 0.0297(13) 0.0281(14) 0.0291(13) -0.0038(11) 0.0008(10) -0.0021(11)
C2 0.0266(12) 0.0272(14) 0.0275(13) -0.0009(10) 0.0014(10) -0.0040(11)
C3 0.0378(13) 0.0222(13) 0.0283(13) -0.0001(11) 0.0050(11) 0.0039(11)
C4 0.0496(16) 0.0257(14) 0.0289(14) -0.0029(12) 0.0062(12) 0.0035(11)
C11 0.041(4) 0.030(3) 0.036(4) -0.013(3) 0.002(3) -0.006(3)
C12 0.044(4) 0.037(3) 0.038(3) -0.006(3) 0.006(3) -0.010(3)
C13 0.061(4) 0.042(3) 0.054(4) 0.009(3) 0.006(3) -0.010(3)
C14 0.063(5) 0.060(4) 0.062(4) 0.005(3) 0.017(3) -0.024(3)
C15 0.074(5) 0.053(4) 0.042(3) -0.003(4) 0.017(3) -0.010(3)
C16 0.055(5) 0.034(3) 0.030(3) -0.005(3) 0.005(3) -0.005(2)
C11A 0.045(7) 0.024(5) 0.029(5) -0.013(5) 0.005(4) -0.009(4)
C12A 0.050(6) 0.030(5) 0.044(5) 0.004(5) 0.005(5) -0.002(4)
C13A 0.078(7) 0.065(6) 0.069(6) 0.014(5) 0.017(5) -0.007(5)
C14A 0.069(7) 0.070(6) 0.077(6) 0.013(5) 0.021(5) -0.010(5)
C15A 0.059(6) 0.060(6) 0.052(6) -0.005(5) 0.023(5) -0.016(4)
C16A 0.039(6) 0.038(5) 0.042(6) -0.008(4) 0.004(4) -0.003(4)
C21 0.0390(14) 0.0253(14) 0.0278(13) -0.0021(11) 0.0055(11) 0.0015(11)
C22 0.0503(17) 0.0327(16) 0.0450(17) -0.0064(13) -0.0040(13) 0.0049(13)
C23 0.084(2) 0.0308(17) 0.059(2) -0.0143(17) 0.0000(18) 0.0018(16)
C24 0.094(3) 0.0270(17) 0.058(2) 0.0063(17) 0.0187(19) 0.0119(15)
C25 0.0600(19) 0.047(2) 0.0523(19) 0.0143(16) 0.0106(15) 0.0211(16)
C26 0.0447(16) 0.0382(17) 0.0431(16) 0.0011(13) 0.0033(13) 0.0099(13)
Si1 0.0553(5) 0.0436(5) 0.0371(4) -0.0133(4) -0.0028(4) -0.0036(4)
C31 0.079(2) 0.093(3) 0.0397(19) -0.002(2) -0.0060(17) 0.0067(19)
C32 0.085(3) 0.051(2) 0.062(2) -0.0295(19) 0.0061(19) -0.0154(18)
C33 0.0478(18) 0.055(2) 0.056(2) -0.0086(16) -0.0038(15) 0.0047(16)
C41 0.0388(14) 0.0228(13) 0.0406(15) -0.0007(11) 0.0128(12) -0.0054(12)
F42 0.0711(11) 0.0361(9) 0.0373(9) -0.0059(8) 0.0166(8) 0.0004(7)
C42 0.0501(16) 0.0281(15) 0.0409(16) -0.0016(12) 0.0150(13) -0.0046(12)
F43 0.0943(14) 0.0552(12) 0.0765(13) -0.0141(11) 0.0561(12) 0.0010(11)
C43 0.066(2) 0.0366(17) 0.065(2) -0.0039(15) 0.0387(18) -0.0021(15)
F44 0.0518(11) 0.0742(15) 0.1288(19) -0.0146(10) 0.0454(12) -0.0026(14)
C44 0.0435(17) 0.0410(19) 0.091(3) -0.0070(14) 0.0311(18) -0.0055(18)
F45 0.0370(9) 0.0757(15) 0.0957(15) -0.0042(9) -0.0023(10) 0.0059(12)
C45 0.0398(16) 0.0401(18) 0.071(2) 0.0011(14) 0.0106(16) -0.0034(16)
F46 0.0406(9) 0.0528(11) 0.0466(10) 0.0008(8) 0.0021(7) 0.0081(8)
C46 0.0409(15) 0.0301(15) 0.0464(17) 0.0006(12) 0.0114(13) -0.0008(13)
Si2 0.0401(4) 0.0350(4) 0.0400(4) -0.0023(3) 0.0141(3) 0.0011(3)
C51 0.070(2) 0.057(2) 0.0439(18) 0.0006(17) 0.0241(16) 0.0084(16)
C52 0.0422(17) 0.071(2) 0.066(2) -0.0034(16) 0.0205(15) -0.0020(19)
C53 0.079(2) 0.0461(19) 0.0487(18) -0.0100(17) 0.0332(17) -0.0101(15)
C61 0.0453(15) 0.0176(13) 0.0348(14) 0.0032(11) 0.0042(12) -0.0006(11)
F62 0.0479(10) 0.0616(12) 0.0549(11) -0.0038(9) -0.0044(8) -0.0105(9)
C62 0.0484(16) 0.0335(16) 0.0406(16) 0.0042(13) 0.0023(13) -0.0011(13)
F63 0.0962(15) 0.0970(18) 0.0415(11) 0.0184(13) -0.0188(10) 0.0054(11)
C63 0.077(2) 0.0423(19) 0.0324(16) 0.0143(17) -0.0051(15) -0.0011(14)
F64 0.154(2) 0.0727(15) 0.0428(11) -0.0027(15) 0.0242(12) 0.0252(11)
C64 0.097(3) 0.0395(19) 0.0366(17) 0.0051(18) 0.0170(18) 0.0132(14)
F65 0.1000(15) 0.0578(13) 0.0626(12) -0.0312(11) 0.0374(11) 0.0024(10)
C65 0.074(2) 0.0322(16) 0.0431(17) -0.0055(15) 0.0209(16) 0.0003(14)
F66 0.0510(9) 0.0491(10) 0.0380(9) -0.0140(8) 0.0092(7) -0.0031(8)
C66 0.0535(17) 0.0275(14) 0.0319(14) -0.0008(13) 0.0082(13) 0.0000(12)
N1 0.0471(13) 0.0273(12) 0.0306(12) -0.0042(10) 0.0126(10) -0.0020(10)
C71 0.0499(16) 0.0339(16) 0.0316(14) -0.0049(13) 0.0103(12) 0.0023(12)
C72 0.0616(19) 0.052(2) 0.0359(16) -0.0186(16) 0.0010(14) -0.0020(15)
C73 0.086(2) 0.053(2) 0.0384(17) -0.0321(19) 0.0151(17) -0.0149(16)
C74 0.082(2) 0.0334(17) 0.0512(19) -0.0135(16) 0.0276(18) -0.0140(15)
C75 0.0593(18) 0.0252(15) 0.0432(16) 0.0004(13) 0.0207(14) -0.0015(13)

loop_
_atom_type_symbol
_atom_type_description
_atom_type_scat_dispersion_real
_atom_type_scat_dispersion_imag
_atom_type_scat_source
C C 0.0033 0.0016 'International Tables Vol C Tables 4.2.6.8 and 6.1.1.4'
H H 0.0000 0.0000 'International Tables Vol C Tables 4.2.6.8 and 6.1.1.4'
B B 0.0013 0.0007 'International Tables Vol C Tables 4.2.6.8 and 6.1.1.4'
N N 0.0061 0.0033 'International Tables Vol C Tables 4.2.6.8 and 6.1.1.4'
F F 0.0171 0.0103 'International Tables Vol C Tables 4.2.6.8 and 6.1.1.4'
Si Si 0.0817 0.0704 'International Tables Vol C Tables 4.2.6.8 and 6.1.1.4'
Cl Cl 0.1484 0.1585 'International Tables Vol C Tables 4.2.6.8 and 6.1.1.4'

loop_
_geom_angle_atom_site_label_1
_geom_angle_atom_site_label_2
_geom_angle_atom_site_label_3
_geom_angle
N1 B1 C2 113.9(2)
N1 B1 C61 105.6(2)
C2 B1 C61 116.0(2)
N1 B1 Cl1 103.04(18)
C2 B1 Cl1 109.70(19)
C61 B1 Cl1 107.65(18)
C2 C1 C21 121.9(2)
C2 C1 Si2 130.7(2)
C21 C1 Si2 107.28(17)
C1 C2 C3 118.5(2)
C1 C2 B1 124.7(2)
C3 C2 B1 116.8(2)
C4 C3 C2 126.7(2)
C4 C3 C41 117.3(2)
C2 C3 C41 116.0(2)
C3 C4 C11 122.6(6)
C3 C4 C11A 110.8(8)
C3 C4 Si1 131.1(2)
C11 C4 Si1 106.1(5)
C11A C4 Si1 118.0(8)
C16 C11 C12 119.5(7)
C16 C11 C4 126.2(7)
C12 C11 C4 114.3(6)
C13 C12 C11 121.1(7)
C13 C12 H12 119.5
C11 C12 H12 119.5
C12 C13 C14 118.4(7)
C12 C13 H13 120.8
C14 C13 H13 120.8
C15 C14 C13 120.6(7)
C15 C14 H14 119.7
C13 C14 H14 119.7
C16 C15 C14 120.8(7)
C16 C15 H15 119.6
C14 C15 H15 119.6
C15 C16 C11 119.7(8)
C15 C16 H16 120.2
C11 C16 H16 120.2
C12A C11A C16A 113.1(10)
C12A C11A C4 120.3(10)
C16A C11A C4 126.0(10)
C13A C12A C11A 122.8(12)
C13A C12A H12A 118.6
C11A C12A H12A 118.6
C14A C13A C12A 121.2(12)
C14A C13A H13A 119.4
C12A C13A H13A 119.4
C15A C14A C13A 119.3(11)
C15A C14A H14A 120.4
C13A C14A H14A 120.4
C14A C15A C16A 118.5(12)
C14A C15A H15A 120.8
C16A C15A H15A 120.8
C15A C16A C11A 125.1(12)
C15A C16A H16A 117.4
C11A C16A H16A 117.4
C22 C21 C26 116.7(3)
C22 C21 C1 121.5(2)
C26 C21 C1 121.5(2)
C23 C22 C21 121.6(3)
C23 C22 H22 119.2
C21 C22 H22 119.2
C24 C23 C22 120.7(3)
C24 C23 H23 119.6
C22 C23 H23 119.6
C25 C24 C23 118.8(3)
C25 C24 H24 120.6
C23 C24 H24 120.6
C24 C25 C26 120.8(3)
C24 C25 H25 119.6
C26 C25 H25 119.6
C25 C26 C21 121.4(3)
C25 C26 H26 119.3
C21 C26 H26 119.3
C33 Si1 C32 110.43(17)
C33 Si1 C31 106.42(17)
C32 Si1 C31 105.58(18)
C33 Si1 C4 117.98(13)
C32 Si1 C4 109.01(15)
C31 Si1 C4 106.61(15)
Si1 C31 H31A 109.5
Si1 C31 H31B 109.5
H31A C31 H31B 109.5
Si1 C31 H31C 109.5
H31A C31 H31C 109.5
H31B C31 H31C 109.5
Si1 C32 H32A 109.5
Si1 C32 H32B 109.5
H32A C32 H32B 109.5
Si1 C32 H32C 109.5
H32A C32 H32C 109.5
H32B C32 H32C 109.5
Si1 C33 H33A 109.5
Si1 C33 H33B 109.5
H33A C33 H33B 109.5
Si1 C33 H33C 109.5
H33A C33 H33C 109.5
H33B C33 H33C 109.5
C46 C41 C42 113.8(2)
C46 C41 C3 126.2(2)
C42 C41 C3 120.0(2)
F42 C42 C43 116.2(3)
F42 C42 C41 120.3(2)
C43 C42 C41 123.4(3)
F43 C43 C44 120.6(3)
F43 C43 C42 119.6(3)
C44 C43 C42 119.7(3)
F44 C44 C45 120.8(3)
F44 C44 C43 119.8(3)
C45 C44 C43 119.4(3)
F45 C45 C44 120.5(3)
F45 C45 C46 119.6(3)
C44 C45 C46 119.8(3)
F46 C46 C45 115.8(3)
F46 C46 C41 120.4(2)
C45 C46 C41 123.8(3)
C52 Si2 C53 110.52(16)
C52 Si2 C51 106.09(16)
C53 Si2 C51 102.94(16)
C52 Si2 C1 109.25(13)
C53 Si2 C1 119.72(13)
C51 Si2 C1 107.28(13)
Si2 C51 H51A 109.5
Si2 C51 H51B 109.5
H51A C51 H51B 109.5
Si2 C51 H51C 109.5
H51A C51 H51C 109.5
H51B C51 H51C 109.5
Si2 C52 H52A 109.5
Si2 C52 H52B 109.5
H52A C52 H52B 109.5
Si2 C52 H52C 109.5
H52A C52 H52C 109.5
H52B C52 H52C 109.5
Si2 C53 H53A 109.5
Si2 C53 H53B 109.5
H53A C53 H53B 109.5
Si2 C53 H53C 109.5
H53A C53 H53C 109.5
H53B C53 H53C 109.5
C66 C61 C62 112.4(2)
C66 C61 B1 125.0(2)
C62 C61 B1 122.5(2)
F62 C62 C63 116.0(3)
F62 C62 C61 119.9(3)
C63 C62 C61 124.2(3)
F63 C63 C64 120.2(3)
F63 C63 C62 119.6(3)
C64 C63 C62 120.1(3)
F64 C64 C65 120.6(3)
F64 C64 C63 120.4(3)
C65 C64 C63 119.0(3)
F65 C65 C64 120.0(3)
F65 C65 C66 120.7(3)
C64 C65 C66 119.3(3)
F66 C66 C65 114.5(3)
F66 C66 C61 120.6(2)
C65 C66 C61 125.0(3)
C71 N1 C75 118.8(2)
C71 N1 B1 122.0(2)
C75 N1 B1 119.0(2)
N1 C71 C72 121.7(3)
N1 C71 H71 119.1
C72 C71 H71 119.1
C71 C72 C73 119.4(3)
C71 C72 H72 120.3
C73 C72 H72 120.3
C74 C73 C72 118.7(3)
C74 C73 H73 120.7
C72 C73 H73 120.7
C73 C74 C75 119.6(3)
C73 C74 H74 120.2
C75 C74 H74 120.2
N1 C75 C74 121.7(3)
N1 C75 H75 119.2
C74 C75 H75 119.2

loop_
_geom_bond_atom_site_label_1
_geom_bond_atom_site_label_2
_geom_bond_distance
B1 N1 1.617(3)
B1 C2 1.627(4)
B1 C61 1.646(4)
B1 Cl1 1.902(3)
C1 C2 1.366(3)
C1 C21 1.511(3)
C1 Si2 1.930(3)
C2 C3 1.512(3)
C3 C4 1.359(4)
C3 C41 1.514(3)
C4 C11 1.486(8)
C4 C11A 1.562(11)
C4 Si1 1.897(3)
C11 C16 1.384(8)
C11 C12 1.387(8)
C12 C13 1.385(8)
C12 H12 0.95
C13 C14 1.387(8)
C13 H13 0.95
C14 C15 1.373(9)
C14 H14 0.95
C15 C16 1.371(8)
C15 H15 0.95
C16 H16 0.95
C11A C12A 1.387(11)
C11A C16A 1.399(12)
C12A C13A 1.381(11)
C12A H12A 0.95
C13A C14A 1.365(12)
C13A H13A 0.95
C14A C15A 1.359(12)
C14A H14A 0.95
C15A C16A 1.386(11)
C15A H15A 0.95
C16A H16A 0.95
C21 C22 1.388(4)
C21 C26 1.389(4)
C22 C23 1.383(4)
C22 H22 0.95
C23 C24 1.369(5)
C23 H23 0.95
C24 C25 1.369(5)
C24 H24 0.95
C25 C26 1.386(4)
C25 H25 0.95
C26 H26 0.95
Si1 C33 1.863(4)
Si1 C32 1.874(3)
Si1 C31 1.883(3)
C31 H31A 0.98
C31 H31B 0.98
C31 H31C 0.98
C32 H32A 0.98
C32 H32B 0.98
C32 H32C 0.98
C33 H33A 0.98
C33 H33B 0.98
C33 H33C 0.98
C41 C46 1.387(4)
C41 C42 1.397(4)
F42 C42 1.344(3)
C42 C43 1.379(4)
F43 C43 1.343(4)
C43 C44 1.369(5)
F44 C44 1.349(3)
C44 C45 1.360(5)
F45 C45 1.345(4)
C45 C46 1.378(4)
F46 C46 1.346(3)
Si2 C52 1.866(3)
Si2 C53 1.870(3)
Si2 C51 1.876(3)
C51 H51A 0.98
C51 H51B 0.98
C51 H51C 0.98
C52 H52A 0.98
C52 H52B 0.98
C52 H52C 0.98
C53 H53A 0.98
C53 H53B 0.98
C53 H53C 0.98
C61 C66 1.388(4)
C61 C62 1.390(4)
F62 C62 1.350(3)
C62 C63 1.373(4)
F63 C63 1.354(3)
C63 C64 1.363(5)
F64 C64 1.342(3)
C64 C65 1.361(4)
F65 C65 1.344(4)
C65 C66 1.377(4)
F66 C66 1.357(3)
N1 C71 1.343(3)
N1 C75 1.347(3)
C71 C72 1.372(4)
C71 H71 0.95
C72 C73 1.383(5)
C72 H72 0.95
C73 C74 1.372(5)
C73 H73 0.95
C74 C75 1.372(4)
C74 H74 0.95
C75 H75 0.95

loop_
_geom_torsion_atom_site_label_1
_geom_torsion_atom_site_label_2
_geom_torsion_atom_site_label_3
_geom_torsion_atom_site_label_4
_geom_torsion
C21 C1 C2 C3 0.0(3)
Si2 C1 C2 C3 -177.23(17)
C21 C1 C2 B1 -179.6(2)
Si2 C1 C2 B1 3.2(4)
N1 B1 C2 C1 65.9(3)
C61 B1 C2 C1 -171.2(2)
Cl1 B1 C2 C1 -49.0(3)
N1 B1 C2 C3 -113.7(2)
C61 B1 C2 C3 9.2(3)
Cl1 B1 C2 C3 131.43(19)
C1 C2 C3 C4 66.8(3)
B1 C2 C3 C4 -113.5(3)
C1 C2 C3 C41 -116.0(2)
B1 C2 C3 C41 63.6(3)
C2 C3 C4 C11 -161.7(5)
C41 C3 C4 C11 21.2(6)
C2 C3 C4 C11A -159.9(6)
C41 C3 C4 C11A 23.0(7)
C2 C3 C4 Si1 22.2(4)
C41 C3 C4 Si1 -154.9(2)
C3 C4 C11 C16 -111.1(11)
Si1 C4 C11 C16 65.8(12)
C3 C4 C11 C12 71.7(10)
Si1 C4 C11 C12 -111.4(8)
C16 C11 C12 C13 0.6(16)
C4 C11 C12 C13 177.9(8)
C11 C12 C13 C14 0.5(13)
C12 C13 C14 C15 -0.9(11)
C13 C14 C15 C16 0.1(12)
C14 C15 C16 C11 1.0(14)
C12 C11 C16 C15 -1.3(16)
C4 C11 C16 C15 -178.3(9)
C3 C4 C11A C12A 71.2(17)
Si1 C4 C11A C12A -110.6(15)
C3 C4 C11A C16A -118.6(18)
Si1 C4 C11A C16A 60.(2)
C16A C11A C12A C13A 1.(3)
C4 C11A C12A C13A 172.3(13)
C11A C12A C13A C14A -2.(2)
C12A C13A C14A C15A 2.(2)
C13A C14A C15A C16A -1.(2)
C14A C15A C16A C11A -1.(2)
C12A C11A C16A C15A 1.(3)
C4 C11A C16A C15A -170.1(15)
C2 C1 C21 C22 -98.0(3)
Si2 C1 C21 C22 79.7(3)
C2 C1 C21 C26 89.1(3)
Si2 C1 C21 C26 -93.1(3)
C26 C21 C22 C23 -3.2(4)
C1 C21 C22 C23 -176.4(3)
C21 C22 C23 C24 1.1(5)
C22 C23 C24 C25 1.0(5)
C23 C24 C25 C26 -0.8(5)
C24 C25 C26 C21 -1.5(5)
C22 C21 C26 C25 3.4(4)
C1 C21 C26 C25 176.6(3)
C3 C4 Si1 C33 -12.1(3)
C11 C4 Si1 C33 171.3(4)
C11A C4 Si1 C33 170.2(7)
C3 C4 Si1 C32 -139.0(3)
C11 C4 Si1 C32 44.4(5)
C11A C4 Si1 C32 43.2(7)
C3 C4 Si1 C31 107.4(3)
C11 C4 Si1 C31 -69.2(5)
C11A C4 Si1 C31 -70.3(7)
C4 C3 C41 C46 -127.5(3)
C2 C3 C41 C46 55.1(3)
C4 C3 C41 C42 55.6(3)
C2 C3 C41 C42 -121.8(3)
C46 C41 C42 F42 -177.8(2)
C3 C41 C42 F42 -0.5(4)
C46 C41 C42 C43 0.3(4)
C3 C41 C42 C43 177.6(3)
F42 C42 C43 F43 -0.5(4)
C41 C42 C43 F43 -178.7(3)
F42 C42 C43 C44 177.6(3)
C41 C42 C43 C44 -0.6(5)
F43 C43 C44 F44 -0.6(5)
C42 C43 C44 F44 -178.6(3)
F43 C43 C44 C45 177.8(3)
C42 C43 C44 C45 -0.3(5)
F44 C44 C45 F45 -0.8(5)
C43 C44 C45 F45 -179.1(3)
F44 C44 C45 C46 179.7(3)
C43 C44 C45 C46 1.3(5)
F45 C45 C46 F46 -1.4(4)
C44 C45 C46 F46 178.1(3)
F45 C45 C46 C41 178.8(3)
C44 C45 C46 C41 -1.7(5)
C42 C41 C46 F46 -179.0(2)
C3 C41 C46 F46 4.0(4)
C42 C41 C46 C45 0.8(4)
C3 C41 C46 C45 -176.3(3)
N1 B1 C61 C66 24.9(3)
C2 B1 C61 C66 -102.3(3)
Cl1 B1 C61 C66 134.4(2)
N1 B1 C61 C62 -152.7(2)
C2 B1 C61 C62 80.1(3)
Cl1 B1 C61 C62 -43.2(3)
C66 C61 C62 F62 177.4(2)
B1 C61 C62 F62 -4.7(4)
C66 C61 C62 C63 -2.9(4)
B1 C61 C62 C63 175.0(3)
F62 C62 C63 F63 1.6(4)
C61 C62 C63 F63 -178.1(3)
F62 C62 C63 C64 -178.7(3)
C61 C62 C63 C64 1.5(5)
F63 C63 C64 F64 -0.9(5)
C62 C63 C64 F64 179.4(3)
F63 C63 C64 C65 -179.6(3)
C62 C63 C64 C65 0.7(5)
F64 C64 C65 F65 -1.6(5)
C63 C64 C65 F65 177.1(3)
F64 C64 C65 C66 180.0(3)
C63 C64 C65 C66 -1.3(5)
F65 C65 C66 F66 -0.2(4)
C64 C65 C66 F66 178.2(3)
F65 C65 C66 C61 -178.7(3)
C64 C65 C66 C61 -0.3(5)
C62 C61 C66 F66 -176.2(2)
B1 C61 C66 F66 6.1(4)
C62 C61 C66 C65 2.2(4)
B1 C61 C66 C65 -175.6(3)
C2 B1 N1 C71 15.4(3)
C61 B1 N1 C71 -113.0(3)
Cl1 B1 N1 C71 134.2(2)
C2 B1 N1 C75 -170.1(2)
C61 B1 N1 C75 61.5(3)
Cl1 B1 N1 C75 -51.4(3)
C75 N1 C71 C72 -1.0(4)
B1 N1 C71 C72 173.5(3)
N1 C71 C72 C73 1.1(5)
C71 C72 C73 C74 -0.3(5)
C72 C73 C74 C75 -0.5(5)
C71 N1 C75 C74 0.1(4)
B1 N1 C75 C74 -174.6(3)
C73 C74 C75 N1 0.7(5)
